data_7049995
loop_
_publ_author_name
'Chiu, Cheng-Chang'
'Lee, Gene-Hsiang'
'Lin, Tien-Sung'
'Peng, Shie-Ming'

_publ_section_title
;
 Ligand Effects on the Structure, Mixed-valence Sites and Magnetic
 Properties of Novel Pentanickel String Complexes
;
_journal_name_full 'Dalton Transactions'
_journal_paper_doi 10.1039/C9DT01363F
_journal_year 2019
_chemical_formula_sum 'C59 H46 Cl2 F6 N20 Ni5 O14 S6'
_chemical_formula_weight 1929.97
_chemical_name_systematic ic18492
_space_group_crystal_system monoclinic
_space_group_IT_number 15
_space_group_name_Hall '-C 2yc'
_space_group_name_H-M_alt 'C 1 2/c 1'
_symmetry_space_group_name_Hall '-C 2yc'
_symmetry_space_group_name_H-M 'C 1 2/c 1'
_atom_sites_solution_hydrogens geom
_audit_creation_method SHELXL-2018/3
_audit_update_record
;
2019-02-18 deposited with the CCDC.    2019-05-08 downloaded from the CCDC.
;
_cell_angle_alpha 90
_cell_angle_beta 90.625(2)
_cell_angle_gamma 90
_cell_formula_units_Z 4
_cell_length_a 25.0742(9)
_cell_length_b 14.4767(6)
_cell_length_c 18.9389(7)
_cell_measurement_reflns_used 4706
_cell_measurement_temperature 150(2)
_cell_measurement_theta_max 70.09
_cell_measurement_theta_min 3.53
_cell_volume 6874.3(5)
_computing_cell_refinement 'Bruker SAINT'
_computing_data_collection 'Bruker APEX3'
_computing_data_reduction 'Bruker SAINT'
_computing_molecular_graphics 'Bruker SHELXTL'
_computing_publication_material 'Bruker SHELXTL'
_computing_structure_refinement 'SHELXL-2018/3 (Sheldrick, 2018)'
_computing_structure_solution 'SHELXS-97 (Sheldrick 2008)'
_diffrn_ambient_temperature 150(2)
_diffrn_measured_fraction_theta_full 0.987
_diffrn_measured_fraction_theta_max 0.987
_diffrn_measurement_device_type 'Bruker D8 VENTURE'
_diffrn_measurement_method '\f and \w scans'
_diffrn_radiation_type CuK\a
_diffrn_radiation_wavelength 1.54178
_diffrn_reflns_av_R_equivalents 0.0518
_diffrn_reflns_av_unetI/netI 0.0558
_diffrn_reflns_Laue_measured_fraction_full 0.987
_diffrn_reflns_Laue_measured_fraction_max 0.987
_diffrn_reflns_limit_h_max 30
_diffrn_reflns_limit_h_min -30
_diffrn_reflns_limit_k_max 17
_diffrn_reflns_limit_k_min -17
_diffrn_reflns_limit_l_max 22
_diffrn_reflns_limit_l_min -23
_diffrn_reflns_number 19278
_diffrn_reflns_point_group_measured_fraction_full 0.987
_diffrn_reflns_point_group_measured_fraction_max 0.987
_diffrn_reflns_theta_full 67.679
_diffrn_reflns_theta_max 69.975
_diffrn_reflns_theta_min 3.525
_exptl_absorpt_coefficient_mu 4.779
_exptl_absorpt_correction_T_max 0.7533
_exptl_absorpt_correction_T_min 0.6451
_exptl_absorpt_correction_type multi-scan
_exptl_absorpt_process_details SADABS
_exptl_crystal_colour brown
_exptl_crystal_density_diffrn 1.865
_exptl_crystal_description needle
_exptl_crystal_F_000 3904
_exptl_crystal_size_max 0.131
_exptl_crystal_size_mid 0.039
_exptl_crystal_size_min 0.019
_refine_diff_density_max 1.432
_refine_diff_density_min -0.994
_refine_diff_density_rms 0.202
_refine_ls_extinction_method none
_refine_ls_goodness_of_fit_ref 1.206
_refine_ls_hydrogen_treatment constr
_refine_ls_matrix_type full
_refine_ls_number_parameters 524
_refine_ls_number_reflns 6438
_refine_ls_number_restraints 85
_refine_ls_restrained_S_all 1.225
_refine_ls_R_factor_all 0.1452
_refine_ls_R_factor_gt 0.1066
_refine_ls_shift/su_max 0.005
_refine_ls_shift/su_mean 0.000
_refine_ls_structure_factor_coef Fsqd
_refine_ls_weighting_details 'w=1/[\s^2^(Fo^2^)+(0.2000P)^2^] where P=(Fo^2^+2Fc^2^)/3'
_refine_ls_weighting_scheme calc
_refine_ls_wR_factor_gt 0.2990
_refine_ls_wR_factor_ref 0.3373
_reflns_Friedel_coverage 0.000
_reflns_number_gt 4116
_reflns_number_total 6438
_reflns_threshold_expression 'I > 2\s(I)'
_cod_data_source_file c9dt01363f2.cif
_cod_data_source_block ic18492
_cod_database_code 7049995
_shelx_shelxl_version_number 2018/3
_shelx_space_group_comment
; 
The symmetry employed for this shelxl refinement is uniquely defined 
by the following loop, which should always be used as a source of 
symmetry information in preference to the above space-group names. 
They are only intended as comments. 
;
_shelx_estimated_absorpt_t_min 0.573
_shelx_estimated_absorpt_t_max 0.915

loop_
_space_group_symop_operation_xyz
'x, y, z'
'-x, y, -z+1/2'
'x+1/2, y+1/2, z'
'-x+1/2, y+1/2, -z+1/2'
'-x, -y, -z'
'x, -y, z-1/2'
'-x+1/2, -y+1/2, -z'
'x+1/2, -y+1/2, z-1/2'

loop_
_atom_site_label
_atom_site_type_symbol
_atom_site_fract_x
_atom_site_fract_y
_atom_site_fract_z
_atom_site_U_iso_or_equiv
_atom_site_adp_type
_atom_site_occupancy
_atom_site_site_symmetry_order
_atom_site_calc_flag
_atom_site_refinement_flags_posn
_atom_site_refinement_flags_adp
_atom_site_refinement_flags_occupancy
_atom_site_disorder_assembly
_atom_site_disorder_group
Ni1 Ni 0.66724(5) 0.70149(10) 0.14561(7) 0.0480(4) Uani 1 1 d . . . . .
Ni2 Ni 0.58284(5) 0.70293(9) 0.19861(6) 0.0418(4) Uani 1 1 d . . . . .
Ni3 Ni 0.500000 0.70275(12) 0.250000 0.0393(5) Uani 1 2 d S T P . .
S1 S 0.70449(9) 0.52211(18) 0.08654(13) 0.0590(6) Uani 1 1 d . . . . .
S2 S 0.72343(8) 0.88005(16) 0.13757(12) 0.0538(6) Uani 1 1 d . . . . .
O1 O 0.6946(3) 0.4912(6) 0.0158(4) 0.0697(19) Uani 1 1 d . . . . .
O2 O 0.7485(3) 0.5834(5) 0.0980(4) 0.073(2) Uani 1 1 d . . . . .
O3 O 0.7561(2) 0.9321(5) 0.1862(4) 0.0661(18) Uani 1 1 d . . . . .
O4 O 0.7484(2) 0.8075(5) 0.0996(3) 0.0615(17) Uani 1 1 d . . . . .
N1 N 0.3046(3) 0.6672(5) 0.2643(4) 0.0511(17) Uani 1 1 d . . . . .
N2 N 0.3895(2) 0.6364(5) 0.2236(4) 0.0445(15) Uani 1 1 d . . . . .
N3 N 0.4757(2) 0.6085(5) 0.1858(3) 0.0424(14) Uani 1 1 d . . . . .
N4 N 0.5644(3) 0.5892(5) 0.1507(4) 0.0463(15) Uani 1 1 d . . . . .
N5 N 0.6532(3) 0.5758(5) 0.1204(4) 0.0515(17) Uani 1 1 d . . . . .
N6 N 0.3685(3) 0.7395(5) 0.4392(4) 0.0472(16) Uani 1 1 d . . . . .
N7 N 0.4459(3) 0.7718(5) 0.3777(3) 0.0443(15) Uani 1 1 d . . . . .
N8 N 0.5222(3) 0.7997(5) 0.3140(3) 0.0435(15) Uani 1 1 d . . . . .
N9 N 0.5992(2) 0.8187(5) 0.2458(3) 0.0433(15) Uani 1 1 d . . . . .
N10 N 0.6732(3) 0.8278(5) 0.1751(4) 0.0502(16) Uani 1 1 d . . . . .
C1 C 0.2503(3) 0.6816(6) 0.2518(6) 0.058(2) Uani 1 1 d . . . . .
H1 H 0.227931 0.695361 0.290572 0.069 Uiso 1 1 calc R U . . .
C2 C 0.2277(3) 0.6766(7) 0.1844(6) 0.065(3) Uani 1 1 d . . . . .
H2 H 0.190391 0.684446 0.177498 0.078 Uiso 1 1 calc DR U . . .
C3 C 0.2596(4) 0.6605(8) 0.1298(6) 0.071(3) Uani 1 1 d . . . . .
H3 H 0.244723 0.659690 0.083489 0.085 Uiso 1 1 calc R U . . .
C4 C 0.3141(4) 0.6448(7) 0.1390(5) 0.058(2) Uani 1 1 d . . . . .
H4 H 0.336174 0.633143 0.099512 0.069 Uiso 1 1 calc R U . . .
C5 C 0.3358(3) 0.6466(6) 0.2085(4) 0.0487(19) Uani 1 1 d . . . . .
C6 C 0.4226(3) 0.5861(6) 0.1807(4) 0.0459(18) Uani 1 1 d . . . . .
C7 C 0.4055(4) 0.5116(7) 0.1401(5) 0.059(2) Uani 1 1 d . . . . .
H7 H 0.368846 0.494681 0.139373 0.071 Uiso 1 1 calc R U . . .
C8 C 0.4408(4) 0.4636(7) 0.1019(5) 0.054(2) Uani 1 1 d . . . . .
H8 H 0.428806 0.414380 0.072551 0.065 Uiso 1 1 calc R U . . .
C9 C 0.4962(4) 0.4860(6) 0.1050(5) 0.052(2) Uani 1 1 d . . . . .
C10 C 0.5119(3) 0.5597(6) 0.1465(4) 0.0437(17) Uani 1 1 d . . . . .
C11 C 0.5366(4) 0.4365(7) 0.0689(5) 0.058(2) Uani 1 1 d . . . . .
H11 H 0.527207 0.384311 0.041068 0.070 Uiso 1 1 calc R U . . .
C12 C 0.5871(3) 0.4621(6) 0.0737(5) 0.053(2) Uani 1 1 d . . . . .
H12 H 0.613641 0.427757 0.049764 0.063 Uiso 1 1 calc R U . . .
C13 C 0.6019(3) 0.5409(6) 0.1144(4) 0.0490(19) Uani 1 1 d . . . . .
C14 C 0.7151(4) 0.4234(9) 0.1399(7) 0.079(3) Uani 1 1 d . . . . .
H14A H 0.750649 0.398267 0.131059 0.119 Uiso 1 1 calc R U . . .
H14B H 0.688064 0.376659 0.128548 0.119 Uiso 1 1 calc R U . . .
H14C H 0.712347 0.440715 0.189803 0.119 Uiso 1 1 calc R U . . .
C15 C 0.3406(3) 0.7313(7) 0.5010(5) 0.055(2) Uani 1 1 d . . . . .
H15 H 0.305420 0.707028 0.499808 0.066 Uiso 1 1 calc R U . . .
C16 C 0.3631(4) 0.7579(7) 0.5646(5) 0.057(2) Uani 1 1 d . . . . .
H16 H 0.342241 0.757654 0.606186 0.068 Uiso 1 1 calc R U . . .
C17 C 0.4165(4) 0.7852(6) 0.5678(5) 0.055(2) Uani 1 1 d . . . . .
H17 H 0.432970 0.799823 0.611862 0.066 Uiso 1 1 calc DR U . . .
C18 C 0.4448(4) 0.7904(6) 0.5063(4) 0.052(2) Uani 1 1 d . . . . .
H18 H 0.481313 0.808118 0.507732 0.063 Uiso 1 1 calc R U . . .
C19 C 0.4202(3) 0.7699(6) 0.4416(4) 0.0457(18) Uani 1 1 d . . . . .
C20 C 0.4893(3) 0.8269(6) 0.3654(4) 0.0462(18) Uani 1 1 d . . . . .
C21 C 0.4976(4) 0.9116(7) 0.3994(5) 0.057(2) Uani 1 1 d . . . . .
H21 H 0.473530 0.931293 0.434680 0.069 Uiso 1 1 calc R U . . .
C22 C 0.5399(4) 0.9663(7) 0.3825(5) 0.067(3) Uani 1 1 d . . . . .
H22 H 0.545085 1.023994 0.405413 0.080 Uiso 1 1 calc R U . . .
C23 C 0.5760(4) 0.9359(7) 0.3303(5) 0.056(2) Uani 1 1 d . . . . .
C24 C 0.5664(3) 0.8526(6) 0.2973(4) 0.0454(18) Uani 1 1 d . . . . .
C25 C 0.6223(4) 0.9874(7) 0.3097(5) 0.062(2) Uani 1 1 d . . . . .
H25 H 0.630861 1.044114 0.332354 0.075 Uiso 1 1 calc R U . . .
C26 C 0.6530(4) 0.9546(7) 0.2584(5) 0.058(2) Uani 1 1 d . . . . .
H26 H 0.682419 0.990219 0.242878 0.069 Uiso 1 1 calc R U . . .
C27 C 0.6428(3) 0.8684(6) 0.2268(4) 0.0480(19) Uani 1 1 d . . . . .
C28 C 0.6941(4) 0.9580(7) 0.0777(5) 0.064(2) Uani 1 1 d . . . . .
H28A H 0.722120 0.989482 0.051150 0.096 Uiso 1 1 calc R U . . .
H28B H 0.673164 1.003675 0.103565 0.096 Uiso 1 1 calc R U . . .
H28C H 0.670756 0.924265 0.044831 0.096 Uiso 1 1 calc R U . . .
S3 S 0.6235(3) 0.1989(5) 0.0073(4) 0.130(2) Uani 0.5 1 d D U P A 1
C29 C 0.5829(3) 0.1553(5) 0.0772(3) 0.115(2) Uani 0.5 1 d D U P A 1
O5 O 0.6659(12) 0.144(2) -0.026(2) 0.131(6) Uani 0.5 1 d D U P A 1
O6 O 0.5878(16) 0.257(3) -0.035(2) 0.099(5) Uani 0.5 1 d D U P A 1
O7 O 0.6530(12) 0.2594(19) 0.0547(12) 0.107(5) Uani 0.5 1 d D U P A 1
F1 F 0.6225(8) 0.125(2) 0.1203(12) 0.137(6) Uani 0.5 1 d D U P A 1
F2 F 0.5572(15) 0.2295(19) 0.1054(18) 0.208(10) Uani 0.5 1 d D U P A 1
F3 F 0.5486(10) 0.0925(18) 0.0503(15) 0.166(8) Uani 0.5 1 d D U P A 1
S3' S 0.5829(3) 0.1553(5) 0.0772(3) 0.115(2) Uani 0.5 1 d D . P B 2
C29' C 0.6235(3) 0.1989(5) 0.0073(4) 0.130(2) Uani 0.5 1 d D . P B 2
O5' O 0.6078(12) 0.120(3) 0.1412(12) 0.137(6) Uani 0.5 1 d D . P B 2
O6' O 0.5476(17) 0.235(2) 0.076(2) 0.208(10) Uani 0.5 1 d D . P B 2
O7' O 0.5692(13) 0.0800(19) 0.0299(16) 0.166(8) Uani 0.5 1 d D . P B 2
F1' F 0.6525(11) 0.1267(15) -0.0185(18) 0.131(6) Uani 0.5 1 d D . P B 2
F2' F 0.5928(13) 0.241(2) -0.0439(15) 0.099(5) Uani 0.5 1 d D . P B 2
F3' F 0.6571(9) 0.2677(15) 0.0271(10) 0.107(5) Uani 0.5 1 d D . P B 2
C30 C 0.5918(6) 0.1922(12) 0.2504(10) 0.24(3) Uiso 0.5 1 d D . P C 1
H30A H 0.608140 0.170756 0.295256 0.290 Uiso 0.5 1 calc R U P C 1
H30B H 0.614298 0.169080 0.211569 0.290 Uiso 0.5 1 calc R U P C 1
Cl1 Cl 0.5941(5) 0.3125(9) 0.2493(7) 0.158(4) Uiso 0.5 1 d D . P C 1
Cl2 Cl 0.5288(5) 0.1405(12) 0.2419(10) 0.208(6) Uiso 0.5 1 d D . P C 1

loop_
_atom_site_aniso_label
_atom_site_aniso_U_11
_atom_site_aniso_U_22
_atom_site_aniso_U_33
_atom_site_aniso_U_23
_atom_site_aniso_U_13
_atom_site_aniso_U_12
Ni1 0.0420(7) 0.0557(9) 0.0468(8) -0.0033(6) 0.0166(6) 0.0000(6)
Ni2 0.0408(7) 0.0472(8) 0.0378(7) -0.0022(6) 0.0134(5) -0.0007(5)
Ni3 0.0392(9) 0.0445(10) 0.0344(9) 0.000 0.0115(7) 0.000
S1 0.0506(11) 0.0676(14) 0.0593(13) -0.0088(11) 0.0215(9) 0.0077(10)
S2 0.0426(10) 0.0625(13) 0.0569(12) -0.0024(10) 0.0200(9) -0.0064(9)
O1 0.059(4) 0.091(5) 0.060(4) -0.012(4) 0.027(3) 0.007(3)
O2 0.054(3) 0.081(5) 0.086(5) -0.021(4) 0.033(3) -0.004(3)
O3 0.047(3) 0.073(4) 0.079(5) -0.005(4) 0.020(3) -0.011(3)
O4 0.054(3) 0.072(4) 0.059(4) -0.007(3) 0.029(3) -0.003(3)
N1 0.037(3) 0.056(4) 0.061(4) 0.000(3) 0.013(3) -0.001(3)
N2 0.038(3) 0.052(4) 0.044(3) -0.001(3) 0.012(3) 0.001(3)
N3 0.043(3) 0.049(4) 0.035(3) -0.004(3) 0.011(3) -0.002(3)
N4 0.046(3) 0.045(4) 0.048(4) -0.001(3) 0.016(3) 0.001(3)
N5 0.053(4) 0.056(4) 0.046(4) -0.006(3) 0.023(3) 0.004(3)
N6 0.045(3) 0.052(4) 0.045(4) 0.000(3) 0.018(3) 0.005(3)
N7 0.043(3) 0.048(4) 0.042(3) -0.002(3) 0.013(3) -0.004(3)
N8 0.047(3) 0.047(3) 0.038(3) -0.005(3) 0.015(3) -0.004(3)
N9 0.042(3) 0.048(4) 0.040(3) 0.002(3) 0.016(3) -0.003(3)
N10 0.043(3) 0.060(4) 0.049(4) -0.002(3) 0.016(3) -0.005(3)
C1 0.042(4) 0.053(5) 0.078(6) -0.003(5) 0.011(4) -0.001(4)
C2 0.042(4) 0.066(6) 0.087(7) -0.006(5) 0.003(4) -0.003(4)
C3 0.056(5) 0.085(7) 0.071(7) -0.008(6) -0.005(5) -0.008(5)
C4 0.053(5) 0.063(6) 0.057(5) -0.013(4) 0.000(4) -0.001(4)
C5 0.045(4) 0.054(5) 0.047(5) -0.001(4) 0.007(3) -0.010(4)
C6 0.044(4) 0.056(5) 0.038(4) 0.004(4) 0.012(3) -0.001(3)
C7 0.053(5) 0.058(5) 0.067(6) -0.006(5) 0.002(4) -0.005(4)
C8 0.060(5) 0.055(5) 0.048(5) -0.008(4) 0.010(4) -0.004(4)
C9 0.056(5) 0.056(5) 0.045(4) -0.004(4) 0.007(4) 0.003(4)
C10 0.044(4) 0.049(4) 0.039(4) 0.001(3) 0.009(3) -0.001(3)
C11 0.068(6) 0.055(5) 0.050(5) -0.009(4) 0.007(4) 0.004(4)
C12 0.054(5) 0.056(5) 0.049(5) -0.008(4) 0.012(4) 0.012(4)
C13 0.047(4) 0.059(5) 0.041(4) -0.001(4) 0.012(3) 0.008(4)
C14 0.069(6) 0.081(7) 0.088(8) -0.008(7) -0.020(6) 0.013(6)
C15 0.043(4) 0.070(6) 0.052(5) 0.007(4) 0.024(4) 0.011(4)
C16 0.055(5) 0.066(6) 0.049(5) 0.001(4) 0.025(4) 0.008(4)
C17 0.071(6) 0.053(5) 0.041(4) -0.005(4) 0.021(4) 0.002(4)
C18 0.055(5) 0.058(5) 0.044(4) -0.007(4) 0.018(4) 0.003(4)
C19 0.048(4) 0.047(4) 0.042(4) 0.002(3) 0.016(3) 0.004(3)
C20 0.048(4) 0.048(4) 0.043(4) 0.002(3) 0.018(3) 0.002(3)
C21 0.062(5) 0.057(5) 0.054(5) -0.002(4) 0.030(4) 0.000(4)
C22 0.081(6) 0.061(6) 0.059(6) -0.016(5) 0.033(5) -0.016(5)
C23 0.060(5) 0.058(5) 0.050(5) -0.006(4) 0.028(4) -0.010(4)
C24 0.048(4) 0.050(5) 0.039(4) 0.004(3) 0.013(3) -0.003(3)
C25 0.064(5) 0.056(5) 0.067(6) -0.011(5) 0.026(5) -0.017(4)
C26 0.058(5) 0.055(5) 0.060(5) -0.008(4) 0.024(4) -0.021(4)
C27 0.036(4) 0.062(5) 0.046(4) 0.002(4) 0.012(3) 0.002(3)
C28 0.067(6) 0.069(6) 0.056(5) -0.009(5) 0.020(4) -0.012(5)
S3 0.128(4) 0.132(4) 0.130(4) -0.010(4) -0.024(3) 0.011(4)
C29 0.115(3) 0.104(4) 0.125(4) 0.004(3) -0.028(3) -0.002(3)
O5 0.150(10) 0.109(9) 0.132(8) -0.004(7) -0.016(7) 0.016(8)
O6 0.080(6) 0.124(9) 0.094(7) 0.012(7) -0.006(6) -0.010(6)
O7 0.105(6) 0.111(7) 0.104(10) -0.003(8) -0.011(8) -0.026(5)
F1 0.121(10) 0.142(8) 0.149(10) -0.001(8) -0.028(8) 0.023(8)
F2 0.204(12) 0.187(11) 0.233(14) 0.010(9) -0.013(10) 0.030(9)
F3 0.165(12) 0.163(10) 0.169(11) -0.018(8) -0.013(9) -0.024(8)
S3' 0.115(3) 0.104(4) 0.125(4) 0.004(3) -0.028(3) -0.002(3)
C29' 0.128(4) 0.132(4) 0.130(4) -0.010(4) -0.024(3) 0.011(4)
O5' 0.121(10) 0.142(8) 0.149(10) -0.001(8) -0.028(8) 0.023(8)
O6' 0.204(12) 0.187(11) 0.233(14) 0.010(9) -0.013(10) 0.030(9)
O7' 0.165(12) 0.163(10) 0.169(11) -0.018(8) -0.013(9) -0.024(8)
F1' 0.150(10) 0.109(9) 0.132(8) -0.004(7) -0.016(7) 0.016(8)
F2' 0.080(6) 0.124(9) 0.094(7) 0.012(7) -0.006(6) -0.010(6)
F3' 0.105(6) 0.111(7) 0.104(10) -0.003(8) -0.011(8) -0.026(5)

loop_
_atom_type_symbol
_atom_type_description
_atom_type_scat_dispersion_real
_atom_type_scat_dispersion_imag
_atom_type_scat_source
C C 0.0181 0.0091 'International Tables Vol C Tables 4.2.6.8 and 6.1.1.4'
H H 0.0000 0.0000 'International Tables Vol C Tables 4.2.6.8 and 6.1.1.4'
N N 0.0311 0.0180 'International Tables Vol C Tables 4.2.6.8 and 6.1.1.4'
O O 0.0492 0.0322 'International Tables Vol C Tables 4.2.6.8 and 6.1.1.4'
S S 0.3331 0.5567 'International Tables Vol C Tables 4.2.6.8 and 6.1.1.4'
Cl Cl 0.3639 0.7018 'International Tables Vol C Tables 4.2.6.8 and 6.1.1.4'
Ni Ni -3.0029 0.5091 'International Tables Vol C Tables 4.2.6.8 and 6.1.1.4'
F F 0.0727 0.0534 'International Tables Vol C Tables 4.2.6.8 and 6.1.1.4'

loop_
_geom_angle_atom_site_label_1
_geom_angle_atom_site_label_2
_geom_angle_atom_site_label_3
_geom_angle
_geom_angle_site_symmetry_1
_geom_angle_site_symmetry_3
N1 Ni1 N6 173.4(3) 2_655 2_655
N1 Ni1 N5 92.3(3) 2_655 .
N6 Ni1 N5 88.9(3) 2_655 .
N1 Ni1 N10 87.7(3) 2_655 .
N6 Ni1 N10 90.3(3) 2_655 .
N5 Ni1 N10 173.4(3) . .
N1 Ni1 Ni2 86.9(2) 2_655 .
N6 Ni1 Ni2 86.60(19) 2_655 .
N5 Ni1 Ni2 87.16(19) . .
N10 Ni1 Ni2 86.29(19) . .
N2 Ni2 N7 178.4(3) 2_655 2_655
N2 Ni2 N4 91.0(3) 2_655 .
N7 Ni2 N4 90.1(3) 2_655 .
N2 Ni2 N9 90.4(3) 2_655 .
N7 Ni2 N9 88.5(3) 2_655 .
N4 Ni2 N9 178.2(3) . .
N2 Ni2 Ni3 89.71(19) 2_655 .
N7 Ni2 Ni3 89.18(19) 2_655 .
N4 Ni2 Ni3 89.14(19) . .
N9 Ni2 Ni3 89.66(18) . .
N2 Ni2 Ni1 90.24(19) 2_655 .
N7 Ni2 Ni1 90.89(19) 2_655 .
N4 Ni2 Ni1 90.24(19) . .
N9 Ni2 Ni1 90.97(18) . .
Ni3 Ni2 Ni1 179.37(9) . .
N3 Ni3 N3 89.6(4) 2_655 .
N3 Ni3 N8 91.8(3) 2_655 .
N3 Ni3 N8 178.1(3) . .
N3 Ni3 N8 178.1(3) 2_655 2_655
N3 Ni3 N8 91.8(3) . 2_655
N8 Ni3 N8 86.9(4) . 2_655
N3 Ni3 Ni2 90.81(18) 2_655 2_655
N3 Ni3 Ni2 89.28(18) . 2_655
N8 Ni3 Ni2 89.39(19) . 2_655
N8 Ni3 Ni2 90.52(19) 2_655 2_655
N3 Ni3 Ni2 89.28(18) 2_655 .
N3 Ni3 Ni2 90.81(18) . .
N8 Ni3 Ni2 90.52(19) . .
N8 Ni3 Ni2 89.39(19) 2_655 .
Ni2 Ni3 Ni2 179.87(11) 2_655 .
O2 S1 O1 117.5(4) . .
O2 S1 N5 104.7(4) . .
O1 S1 N5 112.7(4) . .
O2 S1 C14 107.6(5) . .
O1 S1 C14 107.8(5) . .
N5 S1 C14 105.8(5) . .
O4 S2 O3 117.4(4) . .
O4 S2 N10 102.9(4) . .
O3 S2 N10 113.5(4) . .
O4 S2 C28 109.3(4) . .
O3 S2 C28 108.0(5) . .
N10 S2 C28 105.0(4) . .
C5 N1 C1 118.2(8) . .
C5 N1 Ni1 122.9(5) . 2_655
C1 N1 Ni1 117.7(6) . 2_655
C6 N2 C5 121.8(7) . .
C6 N2 Ni2 120.8(5) . 2_655
C5 N2 Ni2 117.2(5) . 2_655
C6 N3 C10 119.1(7) . .
C6 N3 Ni3 120.8(5) . .
C10 N3 Ni3 120.1(5) . .
C13 N4 C10 118.2(7) . .
C13 N4 Ni2 120.7(6) . .
C10 N4 Ni2 120.8(5) . .
C13 N5 S1 121.8(6) . .
C13 N5 Ni1 122.4(6) . .
S1 N5 Ni1 113.9(4) . .
C19 N6 C15 119.3(7) . .
C19 N6 Ni1 123.7(5) . 2_655
C15 N6 Ni1 116.9(6) . 2_655
C20 N7 C19 122.7(7) . .
C20 N7 Ni2 118.2(5) . 2_655
C19 N7 Ni2 118.9(5) . 2_655
C20 N8 C24 120.2(7) . .
C20 N8 Ni3 119.5(5) . .
C24 N8 Ni3 118.9(5) . .
C27 N9 C24 119.2(7) . .
C27 N9 Ni2 120.1(5) . .
C24 N9 Ni2 120.6(5) . .
C27 N10 S2 123.0(6) . .
C27 N10 Ni1 124.8(6) . .
S2 N10 Ni1 111.9(4) . .
C2 C1 N1 122.3(8) . .
C3 C2 C1 118.6(8) . .
C2 C3 C4 121.8(10) . .
C3 C4 C5 118.6(9) . .
N1 C5 N2 115.6(7) . .
N1 C5 C4 120.4(8) . .
N2 C5 C4 123.7(7) . .
N3 C6 N2 115.2(7) . .
N3 C6 C7 121.0(7) . .
N2 C6 C7 123.5(7) . .
C8 C7 C6 119.8(8) . .
C7 C8 C9 120.5(9) . .
C10 C9 C11 117.6(8) . .
C10 C9 C8 118.0(8) . .
C11 C9 C8 124.3(8) . .
N3 C10 C9 121.4(7) . .
N3 C10 N4 116.2(7) . .
C9 C10 N4 122.4(7) . .
C12 C11 C9 120.9(9) . .
C11 C12 C13 120.4(8) . .
N4 C13 N5 114.6(7) . .
N4 C13 C12 120.4(7) . .
N5 C13 C12 125.0(7) . .
N6 C15 C16 120.9(8) . .
C15 C16 C17 120.0(7) . .
C18 C17 C16 118.9(9) . .
C17 C18 C19 120.3(8) . .
N6 C19 N7 115.4(7) . .
N6 C19 C18 120.4(7) . .
N7 C19 C18 124.1(7) . .
N8 C20 N7 116.6(7) . .
N8 C20 C21 120.0(7) . .
N7 C20 C21 123.2(7) . .
C22 C21 C20 120.9(8) . .
C21 C22 C23 119.2(9) . .
C24 C23 C22 118.5(8) . .
C24 C23 C25 118.0(7) . .
C22 C23 C25 123.5(9) . .
N9 C24 C23 122.0(7) . .
N9 C24 N8 116.8(7) . .
C23 C24 N8 121.1(7) . .
C26 C25 C23 119.2(9) . .
C25 C26 C27 121.5(8) . .
N9 C27 N10 114.5(8) . .
N9 C27 C26 120.0(7) . .
N10 C27 C26 125.5(7) . .
O7 S3 O6 107(2) . .
O7 S3 O5 103(2) . .
O6 S3 O5 121(2) . .
O7 S3 C29 92.6(11) . .
O6 S3 C29 105.1(19) . .
O5 S3 C29 122.9(16) . .
F3 C29 F1 118(2) . .
F3 C29 F2 112(2) . .
F1 C29 F2 111(2) . .
F3 C29 S3 108.9(13) . .
F1 C29 S3 98.0(12) . .
F2 C29 S3 106.6(18) . .
O7' S3' O6' 117(2) . .
O7' S3' O5' 110(2) . .
O6' S3' O5' 123(2) . .
O7' S3' C29' 86.6(14) . .
O6' S3' C29' 93.6(19) . .
O5' S3' C29' 119.9(14) . .
F3' C29' F1' 109.2(18) . .
F3' C29' F2' 102.1(19) . .
F1' C29' F2' 113(2) . .
F3' C29' S3' 114.3(10) . .
F1' C29' S3' 107.6(14) . .
F2' C29' S3' 111.1(17) . .
Cl1 C30 Cl2 117.1(13) . .
Cl2 Cl2 C30 149.5(13) 2_655 .

loop_
_geom_bond_atom_site_label_1
_geom_bond_atom_site_label_2
_geom_bond_distance
_geom_bond_site_symmetry_2
Ni1 N1 1.907(8) 2_655
Ni1 N6 1.912(7) 2_655
Ni1 N5 1.913(8) .
Ni1 N10 1.917(8) .
Ni1 Ni2 2.3521(16) .
Ni2 N2 1.886(7) 2_655
Ni2 N7 1.892(7) 2_655
Ni2 N4 1.933(7) .
Ni2 N9 1.941(7) .
Ni2 Ni3 2.3036(11) .
Ni3 N3 1.923(7) 2_655
Ni3 N3 1.923(7) .
Ni3 N8 1.933(7) .
Ni3 N8 1.933(7) 2_655
S1 O2 1.431(7) .
S1 O1 1.433(7) .
S1 N5 1.640(7) .
S1 C14 1.769(12) .
S2 O4 1.423(7) .
S2 O3 1.438(7) .
S2 N10 1.638(7) .
S2 C28 1.755(11) .
N1 C5 1.356(10) .
N1 C1 1.395(11) .
N2 C6 1.376(10) .
N2 C5 1.380(10) .
N3 C6 1.372(10) .
N3 C10 1.374(10) .
N4 C13 1.364(10) .
N4 C10 1.385(10) .
N5 C13 1.385(11) .
N6 C19 1.370(11) .
N6 C15 1.373(10) .
N7 C20 1.371(10) .
N7 C19 1.377(10) .
N8 C20 1.343(9) .
N8 C24 1.385(10) .
N9 C27 1.359(10) .
N9 C24 1.375(10) .
N10 C27 1.380(10) .
C1 C2 1.391(14) .
C2 C3 1.334(14) .
C3 C4 1.394(13) .
C4 C5 1.420(12) .
C6 C7 1.391(13) .
C7 C8 1.344(13) .
C8 C9 1.428(13) .
C9 C10 1.379(12) .
C9 C11 1.422(12) .
C11 C12 1.320(13) .
C12 C13 1.424(13) .
C15 C16 1.380(13) .
C16 C17 1.398(13) .
C17 C18 1.373(11) .
C18 C19 1.398(12) .
C20 C21 1.399(13) .
C21 C22 1.363(13) .
C22 C23 1.417(12) .
C23 C24 1.378(12) .
C23 C25 1.436(12) .
C25 C26 1.334(13) .
C26 C27 1.406(13) .
S3 O7 1.451(9) .
S3 O6 1.466(9) .
S3 O5 1.477(9) .
S3 C29 1.794(6) .
C29 F3 1.347(9) .
C29 F1 1.349(9) .
C29 F2 1.364(9) .
S3' O7' 1.450(9) .
S3' O6' 1.451(9) .
S3' O5' 1.453(9) .
S3' C29' 1.794(6) .
C29' F3' 1.354(9) .
C29' F1' 1.367(9) .
C29' F2' 1.375(9) .
C30 Cl1 1.743(10) .
C30 Cl2 1.753(10) .
Cl2 Cl2 1.48(3) 2_655
